data_2234052
loop_
_publ_author_name
'Shirvan, Sadif A.'
'Asghariganjeh, Mohammad R.'
'Aghajeri, Manouchehr'
'Haydari Dezfuli, Sara'
'Hossini, Farzaneh'

_publ_section_title
;
 <i>catena</i>-Poly[[diiodidomercury(II)]-\m~2~-2-aminopyrazine-\k^2^<i>N</i>^1^:<i>N</i>^4^]
;
_journal_coeditor_code XU5467
_journal_issue 3
_journal_name_full 'Acta Crystallographica Section E'
_journal_page_first m303
_journal_paper_doi 10.1107/S1600536812006149
_journal_volume 68
_journal_year 2012
_chemical_formula_iupac '[Hg I2 (C4 H5 N3)]'
_chemical_formula_moiety 'C4 H5 Hg1 I2 N3'
_chemical_formula_sum 'C4 H5 Hg I2 N3'
_chemical_formula_weight 549.50
_chemical_name_systematic
;
<i>catena</i>-Poly[[diiodidomercury(II)]-\m~2~-2-aminopyrazine-
\k^2^<i>N</i>^1^:<i>N</i>^4^]
;
_space_group_IT_number 15
_symmetry_cell_setting monoclinic
_symmetry_space_group_name_Hall '-C 2yc'
_symmetry_space_group_name_H-M 'C 1 2/c 1'
_atom_sites_solution_hydrogens geom
_atom_sites_solution_primary direct
_atom_sites_solution_secondary difmap
_audit_creation_method SHELXL-97
_cell_angle_alpha 90.00
_cell_angle_beta 103.828(10)
_cell_angle_gamma 90.00
_cell_formula_units_Z 4
_cell_length_a 15.3389(19)
_cell_length_b 6.8791(8)
_cell_length_c 9.6239(11)
_cell_measurement_reflns_used 2648
_cell_measurement_temperature 298(2)
_cell_measurement_theta_max 25.99
_cell_measurement_theta_min 2.74
_cell_volume 986.1(2)
_computing_cell_refinement 'SAINT (Bruker, 2007)'
_computing_data_collection 'APEX2 (Bruker, 2007)'
_computing_data_reduction 'SAINT (Bruker, 2007)'
_computing_molecular_graphics 'ORTEP-3 for Windows (Farrugia, 1997)'
_computing_publication_material 'WinGX (Farrugia, 1999)'
_computing_structure_refinement 'SHELXTL (Sheldrick, 2008)'
_computing_structure_solution 'SHELXTL (Sheldrick, 2008)'
_diffrn_ambient_temperature 298(2)
_diffrn_measured_fraction_theta_full 0.962
_diffrn_measured_fraction_theta_max 0.962
_diffrn_measurement_device_type 'Bruker APEXII CCD area-detector'
_diffrn_measurement_method 'omega scans'
_diffrn_radiation_monochromator graphite
_diffrn_radiation_source 'fine-focus sealed tube'
_diffrn_radiation_type MoK\a
_diffrn_radiation_wavelength 0.71073
_diffrn_reflns_av_R_equivalents 0.1732
_diffrn_reflns_av_sigmaI/netI 0.1067
_diffrn_reflns_limit_h_max 18
_diffrn_reflns_limit_h_min -18
_diffrn_reflns_limit_k_max 8
_diffrn_reflns_limit_k_min -8
_diffrn_reflns_limit_l_max 8
_diffrn_reflns_limit_l_min -11
_diffrn_reflns_number 2648
_diffrn_reflns_theta_full 25.99
_diffrn_reflns_theta_max 25.99
_diffrn_reflns_theta_min 2.74
_exptl_absorpt_coefficient_mu 21.810
_exptl_absorpt_correction_T_max 0.4168
_exptl_absorpt_correction_T_min 0.2752
_exptl_absorpt_correction_type multi-scan
_exptl_absorpt_process_details '(SADABS; Bruker, 2001)'
_exptl_crystal_colour colorless
_exptl_crystal_density_diffrn 3.701
_exptl_crystal_density_method 'not measured'
_exptl_crystal_description needle
_exptl_crystal_F_000 944
_exptl_crystal_size_max 0.50
_exptl_crystal_size_mid 0.05
_exptl_crystal_size_min 0.04
_refine_diff_density_max 2.665
_refine_diff_density_min -2.685
_refine_ls_extinction_coef 0.015(2)
_refine_ls_extinction_expression Fc^*^=kFc[1+0.001xFc^2^\l^3^/sin(2\q)]^-1/4^
_refine_ls_extinction_method 'SHELXTL (Sheldrick, 2008)'
_refine_ls_goodness_of_fit_ref 1.083
_refine_ls_hydrogen_treatment constr
_refine_ls_matrix_type full
_refine_ls_number_parameters 52
_refine_ls_number_reflns 933
_refine_ls_number_restraints 0
_refine_ls_restrained_S_all 1.083
_refine_ls_R_factor_all 0.0841
_refine_ls_R_factor_gt 0.0833
_refine_ls_shift/su_max 0.002
_refine_ls_shift/su_mean 0.000
_refine_ls_structure_factor_coef Fsqd
_refine_ls_weighting_details 'calc w=1/[\s^2^(Fo^2^)+(0.1405P)^2^+17.0935P] where P=(Fo^2^+2Fc^2^)/3'
_refine_ls_weighting_scheme calc
_refine_ls_wR_factor_gt 0.2228
_refine_ls_wR_factor_ref 0.2236
_reflns_number_gt 911
_reflns_number_total 933
_reflns_threshold_expression I>2sigma(I)
_cod_data_source_file xu5467.cif
_cod_data_source_block I
_cod_original_sg_symbol_H-M 'C 2/c'
_cod_original_formula_sum 'C4 H5 Hg1 I2 N3'
_cod_database_code 2234052
_cod_database_fobs_code 2234052

loop_
_symmetry_equiv_pos_as_xyz
'x, y, z'
'-x, y, -z+1/2'
'x+1/2, y+1/2, z'
'-x+1/2, y+1/2, -z+1/2'
'-x, -y, -z'
'x, -y, z-1/2'
'-x+1/2, -y+1/2, -z'
'x+1/2, -y+1/2, z-1/2'

loop_
_atom_site_type_symbol
_atom_site_label
_atom_site_fract_x
_atom_site_fract_y
_atom_site_fract_z
_atom_site_U_iso_or_equiv
_atom_site_adp_type
_atom_site_calc_flag
_atom_site_refinement_flags
_atom_site_occupancy
_atom_site_symmetry_multiplicity
C C1 0.0725(10) 0.383(2) 0.5415(17) 0.042(3) Uani d . 1 1
H H1 0.1234 0.3063 0.5710 0.050 Uiso calc R 1 1
C C2 -0.0746(11) 0.455(2) 0.542(2) 0.044(3) Uani d . 1 1
H H2C -0.1274 0.4240 0.5694 0.054 Uiso calc PR 0.50 1
N N1 -0.0046(8) 0.3371(17) 0.5809(12) 0.040(2) Uani d . 1 1
N N2 -0.154(2) 0.409(5) 0.578(4) 0.059(8) Uani d P 0.50 1
H H2A -0.1586 0.3048 0.6251 0.071 Uiso calc PR 0.50 1
H H2B -0.1999 0.4856 0.5531 0.071 Uiso calc PR 0.50 1
Hg Hg1 0.0000 0.05992(11) 0.7500 0.0451(6) Uani d S 1 2
I I1 0.16288(9) -0.07523(19) 0.76493(17) 0.0629(7) Uani d . 1 1

loop_
_atom_site_aniso_label
_atom_site_aniso_U_11
_atom_site_aniso_U_22
_atom_site_aniso_U_33
_atom_site_aniso_U_12
_atom_site_aniso_U_13
_atom_site_aniso_U_23
C1 0.038(7) 0.040(7) 0.051(7) 0.005(6) 0.016(6) 0.008(7)
C2 0.034(7) 0.046(8) 0.055(9) -0.003(5) 0.016(6) 0.005(6)
N1 0.039(6) 0.035(5) 0.050(6) 0.002(4) 0.018(5) 0.004(5)
N2 0.054(17) 0.062(17) 0.070(17) 0.020(14) 0.032(15) 0.034(14)
Hg1 0.0390(8) 0.0411(8) 0.0576(8) 0.000 0.0164(5) 0.000
I1 0.0484(10) 0.0655(10) 0.0793(11) 0.0199(5) 0.0241(7) 0.0154(5)

loop_
_atom_type_symbol
_atom_type_description
_atom_type_scat_dispersion_real
_atom_type_scat_dispersion_imag
_atom_type_scat_source
C C 0.0033 0.0016 'International Tables Vol C Tables 4.2.6.8 and 6.1.1.4'
H H 0.0000 0.0000 'International Tables Vol C Tables 4.2.6.8 and 6.1.1.4'
N N 0.0061 0.0033 'International Tables Vol C Tables 4.2.6.8 and 6.1.1.4'
O O 0.0106 0.0060 'International Tables Vol C Tables 4.2.6.8 and 6.1.1.4'
Hg Hg -2.3894 9.2266 'International Tables Vol C Tables 4.2.6.8 and 6.1.1.4'
I I -0.4742 1.8119 'International Tables Vol C Tables 4.2.6.8 and 6.1.1.4'

loop_
_geom_angle_atom_site_label_1
_geom_angle_atom_site_label_2
_geom_angle_atom_site_label_3
_geom_angle_site_symmetry_1
_geom_angle_site_symmetry_3
_geom_angle
N1 C1 C2 . 5_566 119.6(14)
N1 C1 H1 . . 120.2
C2 C1 H1 5_566 . 120.2
C1 C2 H2C 5_566 . 119.0
N1 C2 H2C 5_566 . 149.0
N1 C2 C1 . 5_566 121.6(15)
N1 C2 N2 . . 120.0(17)
C1 C2 N2 5_566 . 118.2(18)
C2 N1 C1 . . 118.6(13)
C2 N1 Hg1 . . 122.9(10)
C1 N1 Hg1 . . 117.9(10)
C2 N2 H2A . . 120.0
C2 N2 H2B . . 120.0
H2A N2 H2B . . 120.0
N1 Hg1 N1 2_556 . 80.4(5)
N1 Hg1 I1 2_556 2_556 100.6(3)
N1 Hg1 I1 . 2_556 110.8(3)
N1 Hg1 I1 2_556 . 110.8(3)
N1 Hg1 I1 . . 100.6(3)
I1 Hg1 I1 2_556 . 138.71(7)

loop_
_geom_bond_atom_site_label_1
_geom_bond_atom_site_label_2
_geom_bond_site_symmetry_2
_geom_bond_distance
_geom_bond_publ_flag
C1 N1 . 1.363(19) ?
C1 C2 5_566 1.38(2) ?
C1 H1 . 0.9300 ?
C2 N1 . 1.33(2) ?
C2 H2C . 0.9300 ?
C2 C1 5_566 1.38(2) ?
C2 N2 . 1.38(4) ?
N1 Hg1 . 2.497(11) ?
N2 H2A . 0.8600 ?
N2 H2B . 0.8600 ?
Hg1 I1 2_556 2.6372(13) ?
Hg1 I1 . 2.6373(13) y
Hg1 N1 2_556 2.497(11) y

loop_
_geom_hbond_atom_site_label_D
_geom_hbond_atom_site_label_H
_geom_hbond_atom_site_label_A
_geom_hbond_site_symmetry_A
_geom_hbond_distance_DH
_geom_hbond_distance_HA
_geom_hbond_distance_DA
_geom_hbond_angle_DHA
_geom_hbond_publ_flag
N2 H2A I1 2_556 0.86 2.83 3.67(3) 169 yes

loop_
_geom_torsion_atom_site_label_1
_geom_torsion_atom_site_label_2
_geom_torsion_atom_site_label_3
_geom_torsion_atom_site_label_4
_geom_torsion_site_symmetry_1
_geom_torsion_site_symmetry_4
_geom_torsion
C1 C2 N1 C1 5_566 . 3(3)
N2 C2 N1 C1 . . 179(2)
C1 C2 N1 Hg1 5_566 . 174.4(13)
N2 C2 N1 Hg1 . . -10(3)
C2 C1 N1 C2 5_566 . -3(3)
C2 C1 N1 Hg1 5_566 . -174.8(12)
C2 N1 Hg1 N1 . 2_556 -68.8(12)
C1 N1 Hg1 N1 . 2_556 102.6(12)
C2 N1 Hg1 I1 . 2_556 29.0(13)
C1 N1 Hg1 I1 . 2_556 -159.7(10)
C2 N1 Hg1 I1 . . -178.4(12)
C1 N1 Hg1 I1 . . -7.0(11)
